data_2021722
loop_
_publ_author_name
'Palanisamy, Vasanthi'
'Sanphui, Palash'
'Prakash, Muthuramalingam'
'Chernyshev, Vladimir'

_publ_section_title
;
 Multicomponent solid forms of the uric acid reabsorption inhibitor
 lesinurad and cocrystal polymorphs with urea: DFT simulation and
 solubility study
;
_journal_coeditor_code CU3152
_journal_issue 8
_journal_name_full 'Acta Crystallographica Section C'
_journal_page_first
;
;
_journal_paper_doi 10.1107/S2053229619008829
_journal_volume 75
_journal_year 2019
_chemical_formula_iupac 'C17 H14 Br N3 O2 S, C6 H6 N2 O'
_chemical_formula_moiety 'C17 H14 Br N3 O2 S, C6 H6 N2 O'
_chemical_formula_sum 'C23 H20 Br N5 O3 S'
_chemical_formula_weight 526.41
_chemical_name_common 'Lesinurad--nicotinamide (1/1)'
_chemical_name_systematic
'2-{[5-Bromo-4-(4-cyclopropylnaphthalen-1-yl)-4<i>H</i>-1,2,4-triazol-3-yl]sulfanyl}acetic acid--nicotinamide (1/1)'
_space_group_IT_number 14
_space_group_name_Hall '-P 2ybc'
_space_group_name_H-M_alt 'P 1 21/c 1'
_symmetry_cell_setting monoclinic
_symmetry_space_group_name_Hall '-P 2ybc'
_symmetry_space_group_name_H-M 'P 1 21/c 1'
_audit_creation_method 'MRIA, SHELXL-97'
_cell_angle_alpha 90.00
_cell_angle_beta 95.476(15)
_cell_angle_gamma 90.00
_cell_formula_units_Z 4
_cell_length_a 14.0851(14)
_cell_length_b 6.9721(7)
_cell_length_c 23.1952(19)
_cell_measurement_reflns_used 1376
_cell_measurement_temperature 298(2)
_cell_measurement_theta_max 39.993
_cell_measurement_theta_min 3.151
_cell_volume 2267.4(4)
_computing_cell_refinement
;
MRIA (Zlokazov & Chernyshev, 1992)
;
_computing_data_collection
;
<i>DataCollector</i> (PANalytical, 2010)
;
_computing_data_reduction <i>DataCollector</i>
_computing_molecular_graphics
;
Mercury (Macrae <i>et al.</i>,  2008)
;
_computing_publication_material
;
MRIA and SHELXL97 (Sheldrick, 2008a)
;
_computing_structure_refinement MRIA
_computing_structure_solution
;
simulated annealing (Zhukov <i>et al.</i>,  2001)
;
_diffrn_ambient_temperature 298(2)
_diffrn_measurement_device 'EMPYREAN (PANanalytical)'
_diffrn_radiation_monochromator 'Curved Germanium (111)'
_diffrn_radiation_source 'line-focus sealed tube'
_diffrn_radiation_type CuK\a
_diffrn_radiation_wavelength 1.5418
_diffrn_source 'Fine focus X-ray tube'
_exptl_absorpt_coefficient_mu 3.639
_exptl_crystal_density_diffrn 1.542
_exptl_crystal_density_method 'not measured'
_exptl_crystal_F_000 1072
_pd_block_diffractogram_id L-NAM_pattern
_pd_char_colour colorless
_pd_char_particle_morphology needle
_pd_instr_location
;
 A. N. Frumkin Institute of Physical Chemistry and Electrochemistry RAS,
 Leninsky prospect, 31,
 Moscow 119071,
 Russian Federation
;
_pd_meas_2theta_range_inc 0.017
_pd_meas_2theta_range_max 80.007
_pd_meas_2theta_range_min 5.003
_pd_meas_number_of_points 4413
_pd_meas_scan_method cont
_pd_prep_pressure 101
_pd_prep_temperature 298(2)
_pd_proc_2theta_range_inc 0.017
_pd_proc_2theta_range_max 80.007
_pd_proc_2theta_range_min 5.003
_pd_proc_info_excluded_regions none
_pd_proc_ls_background_function 'Chebyshev polynomial up to the 5th order'
_pd_proc_ls_pref_orient_corr
;
March-Dollase texture correction (Dollase,  1986).
Direction of preferred orientation [100],
texture parameter r = 0.84(1).
;
_pd_proc_ls_profile_function
;
split-type pseudo-Voigt (Toraya, 1986)
;
_pd_proc_ls_prof_R_factor 0.0360
_pd_proc_ls_prof_wR_expected 0.0213
_pd_proc_ls_prof_wR_factor 0.0506
_pd_proc_wavelength 1.5418
_pd_spec_mounting
;
thin layer on the non-diffracting silicon plate
;
_pd_spec_mount_mode reflection
_pd_spec_shape flat_sheet
_pd_spec_size_axial 15
_pd_spec_size_equat 1
_pd_spec_size_thick 1
_refine_diff_density_max 0.63
_refine_diff_density_min -0.45
_refine_ls_extinction_method none
_refine_ls_goodness_of_fit_all 2.3809
_refine_ls_hydrogen_treatment noref
_refine_ls_matrix_type fullcycle
_refine_ls_number_constraints 0
_refine_ls_number_parameters 167
_refine_ls_number_restraints 99
_refine_ls_shift/su_max .004
_refine_ls_shift/su_mean .001
_refine_ls_structure_factor_coef Inet
_refine_ls_weighting_scheme sigma
_cod_data_source_file cu3152sup1.cif
_cod_data_source_block LESNAM
_cod_original_sg_symbol_H-M 'P 21/c'
_cod_database_code 2021722

loop_
_symmetry_equiv_pos_as_xyz
'x, y, z'
'x, -y+1/2, z+1/2'
'-x, -y, -z'
'-x, y-1/2, -z-1/2'

loop_
_atom_site_type_symbol
_atom_site_label
_atom_site_fract_x
_atom_site_fract_y
_atom_site_fract_z
_atom_site_U_iso_or_equiv
_atom_site_adp_type
_atom_site_calc_flag
_atom_site_occupancy
_atom_site_symmetry_multiplicity
Br Br1 0.37370(10) 0.1272(4) -0.03870(9) 0.0610(11) Uiso d 1 1
S S1 0.2391(3) 0.2821(7) 0.1718(2) 0.055(3) Uiso d 1 1
O O1 0.1483(5) 0.3472(14) 0.2726(4) 0.058(5) Uiso d 1 1
O O2 0.0012(6) 0.3451(16) 0.2357(4) 0.053(5) Uiso d 1 1
H H2 -0.0074 0.3682 0.2695 0.079 Uiso calc 1 1
N N1 0.3270(6) 0.2150(16) 0.0755(5) 0.061(7) Uiso d 1 1
N N2 0.2049(7) 0.1883(17) 0.0084(5) 0.064(7) Uiso d 1 1
N N3 0.1702(7) 0.2236(17) 0.0616(6) 0.059(6) Uiso d 1 1
C C1 0.4264(8) 0.226(2) 0.1017(6) 0.063(9) Uiso d 1 1
C C2 0.4661(8) 0.070(2) 0.1353(6) 0.060(7) Uiso d 1 1
C C3 0.5624(7) 0.088(2) 0.1590(6) 0.059(7) Uiso d 1 1
C C4 0.6159(8) 0.260(2) 0.1491(6) 0.065(8) Uiso d 1 1
C C5 0.5737(7) 0.399(3) 0.1159(6) 0.067(8) Uiso d 1 1
H H5 0.6086 0.5084 0.1085 0.080 Uiso calc 1 1
C C6 0.4761(9) 0.385(2) 0.0914(6) 0.072(8) Uiso d 1 1
H H6 0.4480 0.4838 0.0689 0.086 Uiso calc 1 1
C C7 0.4143(7) -0.096(3) 0.1470(6) 0.066(8) Uiso d 1 1
H H7 0.3507 -0.1065 0.1325 0.079 Uiso calc 1 1
C C8 0.4566(9) -0.242(2) 0.1796(6) 0.071(9) Uiso d 1 1
H H8 0.4225 -0.3531 0.1857 0.085 Uiso calc 1 1
C C9 0.5503(9) -0.224(2) 0.2036(6) 0.063(9) Uiso d 1 1
H H9 0.5776 -0.3214 0.2272 0.076 Uiso calc 1 1
C C10 0.6032(7) -0.065(2) 0.1930(5) 0.062(8) Uiso d 1 1
H H10 0.6666 -0.0574 0.2083 0.074 Uiso calc 1 1
C C11 0.7161(9) 0.272(2) 0.1729(6) 0.066(9) Uiso d 1 1
H H11 0.7521 0.1546 0.1670 0.079 Uiso calc 1 1
C C12 0.7491(9) 0.372(2) 0.2265(6) 0.072(8) Uiso d 1 1
H H12A 0.7025 0.4436 0.2460 0.086 Uiso calc 1 1
H H12B 0.7995 0.3130 0.2519 0.086 Uiso calc 1 1
C C13 0.7728(9) 0.442(3) 0.1710(6) 0.075(8) Uiso d 1 1
H H13A 0.7413 0.5582 0.1560 0.090 Uiso calc 1 1
H H13B 0.8382 0.4278 0.1619 0.090 Uiso calc 1 1
C C14 0.2962(9) 0.185(2) 0.0182(6) 0.065(8) Uiso d 1 1
C C15 0.2449(10) 0.237(2) 0.0997(7) 0.069(9) Uiso d 1 1
C C16 0.1090(8) 0.291(2) 0.1709(6) 0.076(9) Uiso d 1 1
H H16A 0.0826 0.3907 0.1451 0.091 Uiso calc 1 1
H H16B 0.0809 0.1689 0.1584 0.091 Uiso calc 1 1
C C17 0.0909(8) 0.332(2) 0.2309(6) 0.071(8) Uiso d 1 1
O O3 -0.0614(6) 0.2835(13) 0.3322(4) 0.055(5) Uiso d 1 1
N N4 0.0712(6) 0.3115(17) 0.3925(5) 0.058(7) Uiso d 1 1
H H4A 0.1052 0.3314 0.3642 0.070 Uiso calc 1 1
H H4B 0.0976 0.3104 0.4275 0.070 Uiso calc 1 1
N N5 -0.2345(8) 0.2092(16) 0.4621(5) 0.062(7) Uiso d 1 1
C C18 -0.0245(10) 0.282(2) 0.3819(6) 0.067(8) Uiso d 1 1
C C19 -0.0829(8) 0.258(2) 0.4301(7) 0.061(9) Uiso d 1 1
C C20 -0.1820(9) 0.234(2) 0.4199(7) 0.065(8) Uiso d 1 1
H H20 -0.2105 0.2348 0.3820 0.078 Uiso calc 1 1
C C21 -0.1972(9) 0.199(2) 0.5166(6) 0.071(9) Uiso d 1 1
H H21 -0.2365 0.1752 0.5458 0.085 Uiso calc 1 1
C C22 -0.0998(8) 0.225(2) 0.5307(7) 0.074(9) Uiso d 1 1
H H22 -0.0746 0.2247 0.5693 0.089 Uiso calc 1 1
C C23 -0.0406(10) 0.2501(19) 0.4871(7) 0.070(9) Uiso d 1 1
H H23 0.0251 0.2616 0.4954 0.084 Uiso calc 1 1

loop_
_atom_type_symbol
_atom_type_description
_atom_type_scat_dispersion_real
_atom_type_scat_dispersion_imag
_atom_type_scat_source
Br Br -0.6763 1.2805 'International Tables Vol C Tables 4.2.6.8 and 6.1.1.4'
S S 0.3331 0.5567 'International Tables Vol C Tables 4.2.6.8 and 6.1.1.4'
O O 0.0492 0.0322 'International Tables Vol C Tables 4.2.6.8 and 6.1.1.4'
N N 0.0311 0.0180 'International Tables Vol C Tables 4.2.6.8 and 6.1.1.4'
C C 0.0181 0.0091 'International Tables Vol C Tables 4.2.6.8 and 6.1.1.4'
H H 0.0000 0.0000 'International Tables Vol C Tables 4.2.6.8 and 6.1.1.4'

loop_
_geom_angle_atom_site_label_1
_geom_angle_atom_site_label_2
_geom_angle_atom_site_label_3
_geom_angle
C15 S1 C16 97.8(7)
C17 O2 H2 109.5
C15 N1 C14 102.5(10)
C15 N1 C1 130.1(12)
C14 N1 C1 127.3(11)
C14 N2 N3 106.1(11)
C15 N3 N2 106.4(11)
C6 C1 C2 123.0(11)
C6 C1 N1 117.5(12)
C2 C1 N1 119.5(12)
C7 C2 C3 119.4(13)
C7 C2 C1 123.4(11)
C3 C2 C1 117.1(14)
C10 C3 C2 118.2(13)
C10 C3 C4 121.5(10)
C2 C3 C4 120.3(13)
C5 C4 C3 118.8(11)
C5 C4 C11 122.0(12)
C3 C4 C11 119.1(12)
C4 C5 C6 122.0(14)
C4 C5 H5 119.0
C6 C5 H5 119.0
C1 C6 C5 118.8(14)
C1 C6 H6 120.6
C5 C6 H6 120.6
C8 C7 C2 120.7(11)
C8 C7 H7 119.6
C2 C7 H7 119.6
C7 C8 C9 120.1(13)
C7 C8 H8 119.9
C9 C8 H8 119.9
C10 C9 C8 120.8(13)
C10 C9 H9 119.6
C8 C9 H9 119.6
C9 C10 C3 120.7(10)
C9 C10 H10 119.6
C3 C10 H10 119.6
C13 C11 C12 59.8(10)
C13 C11 C4 123.7(13)
C12 C11 C4 124.3(12)
C13 C11 H11 113.0
C12 C11 H11 113.0
C4 C11 H11 113.0
C13 C12 C11 59.1(10)
C13 C12 H12A 117.9
C11 C12 H12A 117.9
C13 C12 H12B 117.9
C11 C12 H12B 117.9
H12A C12 H12B 115.0
C11 C13 C12 61.1(10)
C11 C13 H13A 117.7
C12 C13 H13A 117.7
C11 C13 H13B 117.7
C12 C13 H13B 117.7
H13A C13 H13B 114.7
N2 C14 N1 112.8(12)
N2 C14 Br1 122.0(11)
N1 C14 Br1 125.0(9)
N3 C15 N1 112.2(13)
N3 C15 S1 124.2(12)
N1 C15 S1 123.6(10)
C17 C16 S1 105.1(8)
C17 C16 H16A 110.7
S1 C16 H16A 110.7
C17 C16 H16B 110.7
S1 C16 H16B 110.7
H16A C16 H16B 108.8
O1 C17 O2 121.0(13)
O1 C17 C16 127.9(11)
O2 C17 C16 111.0(11)
C18 N4 H4A 120.0
C18 N4 H4B 120.0
H4A N4 H4B 120.0
C20 N5 C21 121.7(12)
O3 C18 N4 119.6(13)
O3 C18 C19 120.4(12)
N4 C18 C19 120.0(12)
C23 C19 C20 118.8(14)
C23 C19 C18 120.6(12)
C20 C19 C18 120.6(13)
N5 C20 C19 121.3(14)
N5 C20 H20 119.3
C19 C20 H20 119.3
N5 C21 C22 120.7(13)
N5 C21 H21 119.6
C22 C21 H21 119.6
C23 C22 C21 119.6(14)
C23 C22 H22 120.2
C21 C22 H22 120.2
C22 C23 C19 117.7(12)
C22 C23 H23 121.1
C19 C23 H23 121.2

loop_
_geom_bond_atom_site_label_1
_geom_bond_atom_site_label_2
_geom_bond_distance
Br1 C14 1.836(14)
S1 C15 1.712(16)
S1 C16 1.832(12)
O1 C17 1.205(15)
O2 C17 1.282(14)
O2 H2 0.8200
N1 C15 1.341(18)
N1 C14 1.374(18)
N1 C1 1.474(15)
N2 C14 1.285(15)
N2 N3 1.392(17)
N3 C15 1.311(17)
C1 C6 1.34(2)
C1 C2 1.42(2)
C2 C7 1.41(2)
C2 C3 1.419(16)
C3 C10 1.41(2)
C3 C4 1.44(2)
C4 C5 1.34(2)
C4 C11 1.468(17)
C5 C6 1.440(16)
C5 H5 0.9301
C6 H6 0.9302
C7 C8 1.37(2)
C7 H7 0.9300
C8 C9 1.388(18)
C8 H8 0.9298
C9 C10 1.37(2)
C9 H9 0.9299
C10 H10 0.9300
C11 C13 1.43(2)
C11 C12 1.46(2)
C11 H11 0.9797
C12 C13 1.44(2)
C12 H12A 0.9703
C12 H12B 0.9700
C13 H13A 0.9701
C13 H13B 0.9701
C16 C17 1.47(2)
C16 H16A 0.9702
C16 H16B 0.9701
O3 C18 1.219(17)
N4 C18 1.363(17)
N4 H4A 0.8601
N4 H4B 0.8600
N5 C20 1.29(2)
N5 C21 1.324(18)
C18 C19 1.46(2)
C19 C23 1.40(2)
C19 C20 1.404(17)
C20 H20 0.9301
C21 C22 1.391(17)
C21 H21 0.9299
C22 C23 1.38(2)
C22 H22 0.9300
C23 H23 0.9299

loop_
_geom_hbond_atom_site_label_D
_geom_hbond_atom_site_label_H
_geom_hbond_atom_site_label_A
_geom_hbond_site_symmetry_A
_geom_hbond_distance_DH
_geom_hbond_distance_HA
_geom_hbond_distance_DA
_geom_hbond_angle_DHA
O2 H2 O3 . 0.82 1.80 2.520(13) 145
N4 H4A O1 . 0.86 2.27 3.091(14) 160
N4 H4B N2 2_555 0.86 2.29 3.132(16) 165
C12 H12B O3 1_655 0.97 2.58 3.502(16) 159
C23 H23 N2 2_555 0.93 2.55 3.473(17) 174
C23 H23 N3 2_555 0.93 2.44 3.295(18) 153
